data_7215814
loop_
_publ_author_name
'Sutton, Ashley L.'
'Abrahams, Brendan F.'
'D'Alessandro, Deanna M.'
'Elliott, Robert W.'
'Hudson, Timothy A.'
'Robson, Richard'
'Usov, Pavel M.'

_publ_section_title
;
 Structural and optical investigations of charge transfer complexes
 involving the F4TCNQ dianion
;
_journal_name_full CrystEngComm
_journal_paper_doi 10.1039/c4ce00289j
_journal_year 2014
_chemical_formula_sum 'C32 H24 F4 N8 O4'
_chemical_formula_weight 660.59
_chemical_name_systematic
;
 ?
;
_space_group_IT_number 15
_symmetry_cell_setting monoclinic
_symmetry_space_group_name_Hall '-C 2yc'
_symmetry_space_group_name_H-M 'C 1 2/c 1'
_atom_sites_solution_hydrogens geom
_atom_sites_solution_primary direct
_atom_sites_solution_secondary difmap
_audit_creation_method SHELXL-97
_cell_angle_alpha 90.00
_cell_angle_beta 95.290(2)
_cell_angle_gamma 90.00
_cell_formula_units_Z 4
_cell_length_a 10.2589(2)
_cell_length_b 12.2242(2)
_cell_length_c 22.2473(5)
_cell_measurement_reflns_used 2508
_cell_measurement_temperature 130(2)
_cell_measurement_theta_max 73.6961
_cell_measurement_theta_min 3.9878
_cell_volume 2778.08(9)
_computing_cell_refinement
;
CrysAlisPro, Agilent Technologies,
Version 1.171.36.20 (release 27-06-2012 CrysAlis171 .NET)
(compiled Jul 11 2012,15:38:31)
;
_computing_data_collection
;
CrysAlisPro, Agilent Technologies,
Version 1.171.36.20 (release 27-06-2012 CrysAlis171 .NET)
(compiled Jul 11 2012,15:38:31)
;
_computing_data_reduction
;
CrysAlisPro, Agilent Technologies,
Version 1.171.36.20 (release 27-06-2012 CrysAlis171 .NET)
(compiled Jul 11 2012,15:38:31)
;
_computing_structure_refinement 'SHELXL-97 (Sheldrick, 1997)'
_computing_structure_solution 'SHELXS-97 (Sheldrick, 1997)'
_diffrn_ambient_temperature 130(2)
_diffrn_detector_area_resol_mean 10.2273
_diffrn_measured_fraction_theta_full 0.995
_diffrn_measured_fraction_theta_max 0.995
_diffrn_measurement_device_type 'SuperNova, Dual, Cu at zero, Atlas'
_diffrn_measurement_method '\w scans'
_diffrn_radiation_monochromator mirror
_diffrn_radiation_source 'SuperNova (Cu) X-ray Source'
_diffrn_radiation_type 'Cu K\a'
_diffrn_radiation_wavelength 1.5418
_diffrn_reflns_av_R_equivalents 0.0317
_diffrn_reflns_av_sigmaI/netI 0.0383
_diffrn_reflns_limit_h_max 12
_diffrn_reflns_limit_h_min -12
_diffrn_reflns_limit_k_max 9
_diffrn_reflns_limit_k_min -14
_diffrn_reflns_limit_l_max 19
_diffrn_reflns_limit_l_min -27
_diffrn_reflns_number 4971
_diffrn_reflns_theta_full 69.99
_diffrn_reflns_theta_max 69.99
_diffrn_reflns_theta_min 3.99
_exptl_absorpt_coefficient_mu 1.078
_exptl_absorpt_correction_T_max 0.962
_exptl_absorpt_correction_T_min 0.816
_exptl_absorpt_correction_type gaussian
_exptl_absorpt_process_details
;
CrysAlisPro, Agilent Technologies,
Version 1.171.36.20 (release 27-06-2012 CrysAlis171 .NET)
(compiled Jul 11 2012,15:38:31)
Numerical absorption correction based on gaussian integration over
            a multifaceted crystal model
;
_exptl_crystal_colour Black
_exptl_crystal_density_diffrn 1.579
_exptl_crystal_density_method 'not measured'
_exptl_crystal_description Plate
_exptl_crystal_F_000 1360
_exptl_crystal_size_max 0.3597
_exptl_crystal_size_mid 0.2354
_exptl_crystal_size_min 0.0381
_refine_diff_density_max 0.624
_refine_diff_density_min -0.267
_refine_diff_density_rms 0.063
_refine_ls_extinction_method none
_refine_ls_goodness_of_fit_ref 1.070
_refine_ls_hydrogen_treatment constr
_refine_ls_matrix_type full
_refine_ls_number_parameters 217
_refine_ls_number_reflns 2633
_refine_ls_number_restraints 0
_refine_ls_restrained_S_all 1.070
_refine_ls_R_factor_all 0.0527
_refine_ls_R_factor_gt 0.0457
_refine_ls_shift/su_max 0.000
_refine_ls_shift/su_mean 0.000
_refine_ls_structure_factor_coef Fsqd
_refine_ls_weighting_details 'calc w=1/[\s^2^(Fo^2^)+(0.0709P)^2^+1.7985P] where P=(Fo^2^+2Fc^2^)/3'
_refine_ls_weighting_scheme calc
_refine_ls_wR_factor_gt 0.1267
_refine_ls_wR_factor_ref 0.1320
_reflns_number_gt 2305
_reflns_number_total 2633
_reflns_threshold_expression >2sigma(I)
_cod_data_source_file c4ce00289j2.cif
_cod_data_source_block 11F4TCNQ
_cod_depositor_comments
;
The following automatic conversions were performed:

'_symmetry_cell_setting' value 'Monoclinic' changed to 'monoclinic'
according to
/usr/data/users/saulius/crontab/automatic-downloads/rss-feeds/RSC/lib/dictionaries/cif_core.dic
dictionary named 'cif_core.dic' version 2.4.2 from
2011-04-26.

'_refine_ls_hydrogen_treatment' value 'Constr' changed
to 'constr' according to
/usr/data/users/saulius/crontab/automatic-downloads/rss-feeds/RSC/lib/dictionaries/cif_core.dic
dictionary named 'cif_core.dic' version 2.4.2 from 2011-04-26.

Automatic conversion script
Id: cif_fix_values 2281 2013-09-26 08:29:07Z andrius 
;
_cod_original_sg_symbol_H-M C2/c
_cod_database_code 7215814

loop_
_symmetry_equiv_pos_as_xyz
'x, y, z'
'-x, y, -z+1/2'
'x+1/2, y+1/2, z'
'-x+1/2, y+1/2, -z+1/2'
'-x, -y, -z'
'x, -y, z-1/2'
'-x+1/2, -y+1/2, -z'
'x+1/2, -y+1/2, z-1/2'

loop_
_atom_site_label
_atom_site_type_symbol
_atom_site_fract_x
_atom_site_fract_y
_atom_site_fract_z
_atom_site_U_iso_or_equiv
_atom_site_adp_type
_atom_site_occupancy
_atom_site_symmetry_multiplicity
_atom_site_calc_flag
_atom_site_refinement_flags
C14 C -0.00018(16) -0.17637(14) 0.18918(7) 0.0201(4) Uani 1 1 d .
H14A H 0.0224 -0.2548 0.1941 0.024 Uiso 1 1 calc R
H14B H -0.0068 -0.1587 0.1456 0.024 Uiso 1 1 calc R
C15 C 0.13081(16) -0.15346(15) 0.28533(7) 0.0203(4) Uani 1 1 d .
H15A H 0.1823 -0.1005 0.3115 0.024 Uiso 1 1 calc R
H15B H 0.1819 -0.2220 0.2841 0.024 Uiso 1 1 calc R
C16 C 0.05303(16) 0.00757(14) 0.22772(7) 0.0197(4) Uani 1 1 d .
H16A H 0.0155 0.0337 0.1877 0.024 Uiso 1 1 calc R
H16B H 0.1252 0.0573 0.2423 0.024 Uiso 1 1 calc R
C12 C 0.23178(16) -0.11011(15) 0.19172(8) 0.0228(4) Uani 1 1 d .
H12A H 0.2990 -0.0665 0.2159 0.027 Uiso 1 1 calc R
H12B H 0.2634 -0.1866 0.1909 0.027 Uiso 1 1 calc R
F2 F 0.02478(11) 0.28728(9) 0.03175(5) 0.0296(3) Uani 1 1 d .
F1 F 0.01520(11) 0.66223(9) 0.08244(5) 0.0297(3) Uani 1 1 d .
O2 O 0.13449(16) -0.01558(14) -0.09124(6) 0.0406(4) Uani 1 1 d .
O1 O 0.17768(14) 0.14821(12) -0.06002(6) 0.0346(4) Uani 1 1 d .
C3 C 0.02580(15) 0.47211(14) 0.06413(8) 0.0211(4) Uani 1 1 d .
N4 N 0.10450(13) -0.10723(12) 0.22247(6) 0.0182(3) Uani 1 1 d .
N1 N 0.14543(17) 0.58365(14) 0.20687(8) 0.0343(4) Uani 1 1 d .
C4 C 0.05369(17) 0.44541(15) 0.12785(8) 0.0237(4) Uani 1 1 d .
C7 C 0.18317(16) 0.00941(16) 0.01162(8) 0.0227(4) Uani 1 1 d .
C9 C 0.19792(18) -0.13961(16) 0.07996(8) 0.0258(4) Uani 1 1 d .
H9 H 0.1978 -0.2161 0.0875 0.031 Uiso 1 1 calc R
C10 C 0.20564(17) 0.08461(15) 0.05799(8) 0.0242(4) Uani 1 1 d .
H10 H 0.2094 0.1608 0.0499 0.029 Uiso 1 1 calc R
N3 N 0.16388(14) 0.05041(14) -0.05086(7) 0.0267(4) Uani 1 1 d .
C2 C 0.01106(16) 0.57891(15) 0.04237(8) 0.0219(4) Uani 1 1 d .
C1 C 0.01215(16) 0.39456(14) 0.01787(8) 0.0215(4) Uani 1 1 d .
C5 C 0.10262(18) 0.52448(16) 0.17055(8) 0.0267(4) Uani 1 1 d .
C13 C 0.21657(16) -0.06627(15) 0.12828(8) 0.0209(4) Uani 1 1 d .
C11 C 0.22252(17) 0.04512(16) 0.11677(8) 0.0240(4) Uani 1 1 d .
H11 H 0.2383 0.0949 0.1494 0.029 Uiso 1 1 calc R
N2 N 0.0289(2) 0.25392(16) 0.17237(9) 0.0423(5) Uani 1 1 d .
C8 C 0.17965(17) -0.10152(16) 0.02121(8) 0.0259(4) Uani 1 1 d .
H8 H 0.1650 -0.1509 -0.0117 0.031 Uiso 1 1 calc R
C6 C 0.03902(18) 0.33930(16) 0.15093(9) 0.0282(4) Uani 1 1 d .

loop_
_atom_site_aniso_label
_atom_site_aniso_U_11
_atom_site_aniso_U_22
_atom_site_aniso_U_33
_atom_site_aniso_U_23
_atom_site_aniso_U_13
_atom_site_aniso_U_12
C14 0.0223(8) 0.0198(8) 0.0176(7) -0.0032(6) -0.0017(6) 0.0000(6)
C15 0.0217(8) 0.0233(8) 0.0152(8) 0.0027(6) -0.0022(6) 0.0013(6)
C16 0.0230(8) 0.0173(8) 0.0188(8) 0.0005(6) 0.0020(7) -0.0004(6)
C12 0.0197(8) 0.0277(9) 0.0210(8) 0.0016(7) 0.0015(6) 0.0027(7)
F2 0.0412(6) 0.0183(5) 0.0284(6) 0.0009(4) -0.0013(5) 0.0015(4)
F1 0.0417(6) 0.0216(6) 0.0248(6) -0.0063(4) -0.0019(4) 0.0017(4)
O2 0.0492(9) 0.0502(9) 0.0207(7) 0.0001(6) -0.0059(6) -0.0112(7)
O1 0.0390(8) 0.0360(8) 0.0285(7) 0.0093(6) 0.0012(6) 0.0051(6)
C3 0.0166(7) 0.0233(9) 0.0232(8) 0.0000(7) 0.0015(6) 0.0011(6)
N4 0.0197(7) 0.0200(7) 0.0145(7) 0.0002(5) -0.0012(5) 0.0003(5)
N1 0.0426(9) 0.0248(8) 0.0325(9) -0.0026(7) -0.0124(7) 0.0124(7)
C4 0.0240(8) 0.0240(9) 0.0226(9) -0.0004(7) -0.0001(7) 0.0043(7)
C7 0.0170(7) 0.0322(9) 0.0188(8) 0.0033(7) 0.0008(6) 0.0007(7)
C9 0.0290(9) 0.0245(9) 0.0242(9) -0.0010(7) 0.0052(7) -0.0015(7)
C10 0.0229(8) 0.0242(9) 0.0260(9) 0.0015(7) 0.0042(7) 0.0016(7)
N3 0.0204(7) 0.0358(9) 0.0236(8) 0.0034(7) 0.0007(6) 0.0010(6)
C2 0.0200(8) 0.0210(8) 0.0245(9) -0.0048(7) 0.0012(6) 0.0001(6)
C1 0.0207(8) 0.0174(8) 0.0262(9) 0.0009(7) 0.0012(6) 0.0007(6)
C5 0.0270(9) 0.0287(10) 0.0234(9) 0.0027(8) -0.0032(7) 0.0113(7)
C13 0.0178(7) 0.0251(9) 0.0200(8) -0.0001(7) 0.0023(6) 0.0013(6)
C11 0.0242(8) 0.0265(9) 0.0215(8) -0.0028(7) 0.0032(6) -0.0021(7)
N2 0.0600(12) 0.0317(10) 0.0358(10) 0.0051(8) 0.0086(8) 0.0026(9)
C8 0.0252(8) 0.0311(10) 0.0217(9) -0.0049(7) 0.0033(7) -0.0049(7)
C6 0.0289(9) 0.0317(11) 0.0240(9) 0.0004(8) 0.0023(7) 0.0047(8)

loop_
_atom_type_symbol
_atom_type_description
_atom_type_scat_dispersion_real
_atom_type_scat_dispersion_imag
_atom_type_scat_source
C C 0.0181 0.0091 'International Tables Vol C Tables 4.2.6.8 and 6.1.1.4'
H H 0.0000 0.0000 'International Tables Vol C Tables 4.2.6.8 and 6.1.1.4'
N N 0.0311 0.0180 'International Tables Vol C Tables 4.2.6.8 and 6.1.1.4'
F F 0.0727 0.0534 'International Tables Vol C Tables 4.2.6.8 and 6.1.1.4'
O O 0.0492 0.0322 'International Tables Vol C Tables 4.2.6.8 and 6.1.1.4'

loop_
_geom_angle_atom_site_label_1
_geom_angle_atom_site_label_2
_geom_angle_atom_site_label_3
_geom_angle
_geom_angle_site_symmetry_1
_geom_angle_site_symmetry_3
N4 C14 C15 108.93(13) . 2
N4 C15 C14 108.93(13) . 2
N4 C16 C16 108.87(8) . 2
C13 C12 N4 113.11(13) . .
C2 C3 C1 112.26(16) . .
C2 C3 C4 123.52(17) . .
C1 C3 C4 124.21(17) . .
C14 N4 C16 108.75(12) . .
C14 N4 C15 107.70(13) . .
C16 N4 C15 108.11(12) . .
C14 N4 C12 111.49(13) . .
C16 N4 C12 112.06(13) . .
C15 N4 C12 108.58(12) . .
C6 C4 C5 115.32(16) . .
C6 C4 C3 122.90(17) . .
C5 C4 C3 121.73(17) . .
C8 C7 C10 122.99(17) . .
C8 C7 N3 118.62(16) . .
C10 C7 N3 118.39(17) . .
C8 C9 C13 120.47(18) . .
C7 C10 C11 117.90(17) . .
O1 N3 O2 123.12(16) . .
O1 N3 C7 118.81(16) . .
O2 N3 C7 118.07(16) . .
F1 C2 C1 117.14(16) . 5_565
F1 C2 C3 118.71(16) . .
C1 C2 C3 124.12(17) 5_565 .
F2 C1 C2 117.08(16) . 5_565
F2 C1 C3 119.30(16) . .
C2 C1 C3 123.61(17) 5_565 .
N1 C5 C4 176.16(19) . .
C11 C13 C9 119.47(16) . .
C11 C13 C12 121.34(16) . .
C9 C13 C12 119.18(16) . .
C13 C11 C10 120.71(17) . .
C7 C8 C9 118.39(17) . .
N2 C6 C4 177.0(2) . .

loop_
_geom_bond_atom_site_label_1
_geom_bond_atom_site_label_2
_geom_bond_distance
_geom_bond_site_symmetry_2
C14 N4 1.507(2) .
C14 C15 1.528(2) 2
C15 N4 1.509(2) .
C15 C14 1.528(2) 2
C16 N4 1.508(2) .
C16 C16 1.538(3) 2
C12 C13 1.504(2) .
C12 N4 1.529(2) .
F2 C1 1.351(2) .
F1 C2 1.352(2) .
O2 N3 1.224(2) .
O1 N3 1.223(2) .
C3 C2 1.396(3) .
C3 C1 1.397(3) .
C3 C4 1.457(2) .
N1 C5 1.142(3) .
C4 C6 1.408(3) .
C4 C5 1.414(3) .
C7 C8 1.374(3) .
C7 C10 1.385(3) .
C7 N3 1.474(2) .
C9 C8 1.384(3) .
C9 C13 1.399(3) .
C10 C11 1.390(3) .
C2 C1 1.378(3) 5_565
C1 C2 1.378(3) 5_565
C13 C11 1.388(3) .
N2 C6 1.156(3) .
